data_4030571
loop_
_publ_author_name
'Hammer, Natalie'
'Shubina, Tatyana E.'
'Gisselbrecht, Jean-Paul'
'Hampel, Frank'
'Kivala, Milan'

_publ_section_title
;
 Synthesis and properties of arylvinylidene-bridged triphenylamines.
;
_journal_issue 4
_journal_name_full 'The Journal of organic chemistry'
_journal_page_first 2418
_journal_page_last 2424
_journal_paper_doi 10.1021/jo502605e
_journal_volume 80
_journal_year 2015
_chemical_formula_moiety 'C78 H69 N O6 S3'
_chemical_formula_sum 'C78 H69 N O6 S3'
_chemical_formula_weight 1212.52
_chemical_name_systematic
;
 ? 
;
_space_group_crystal_system orthorhombic
_space_group_IT_number 61
_space_group_name_Hall '-P 2ac 2ab'
_space_group_name_H-M_alt 'P b c a'
_symmetry_space_group_name_Hall '-P 2ac 2ab'
_symmetry_space_group_name_H-M 'P b c a'
_atom_sites_solution_hydrogens geom
_atom_sites_solution_primary direct
_atom_sites_solution_secondary difmap
_audit_creation_date 2013-05-03
_audit_creation_method
;
  Olex2 1.2-ac2
  (compiled 2012.03.27 svn.r2268, GUI svn.r4156)
;
_cell_angle_alpha 90.00
_cell_angle_beta 90.00
_cell_angle_gamma 90.00
_cell_formula_units_Z 8
_cell_length_a 30.7925(9)
_cell_length_b 16.2373(6)
_cell_length_c 34.0415(16)
_cell_measurement_reflns_used 7839
_cell_measurement_temperature 173(1)
_cell_measurement_theta_max 54.2220
_cell_measurement_theta_min 4.1760
_cell_volume 17020.3(11)
_computing_cell_refinement
;
CrysAlisPro, Agilent Technologies,
Version 1.171.36.28 (release 01-02-2013 CrysAlis171 .NET)
(compiled Feb  1 2013,16:14:44)
;
_computing_data_collection
;
CrysAlisPro, Agilent Technologies,
Version 1.171.36.28 (release 01-02-2013 CrysAlis171 .NET)
(compiled Feb  1 2013,16:14:44)
;
_computing_data_reduction
;
CrysAlisPro, Agilent Technologies,
Version 1.171.36.28 (release 01-02-2013 CrysAlis171 .NET)
(compiled Feb  1 2013,16:14:44)
;
_computing_molecular_graphics
;
O. V. Dolomanov, L. J. Bourhis, R. J. Gildea, J. A. K. Howard and H. Puschmann,
OLEX2: a complete structure solution, refinement and analysis program.
J. Appl. Cryst. (2009). 42, 339-341.
;
_computing_publication_material
;
O. V. Dolomanov, L. J. Bourhis, R. J. Gildea, J. A. K. Howard and H. Puschmann,
OLEX2: a complete structure solution, refinement and analysis program.
J. Appl. Cryst. (2009). 42, 339-341.
;
_computing_structure_refinement
;
SHELXL, G.M. Sheldrick, Acta Cryst.
(2008). A64, 112-122
;
_computing_structure_solution
;
SHELXS, G.M. Sheldrick, Acta Cryst.
(2008). A64, 112-122
;
_diffrn_ambient_temperature 173(1)
_diffrn_detector_area_resol_mean 10.6144
_diffrn_measured_fraction_theta_full 0.9851
_diffrn_measured_fraction_theta_max 0.9683
_diffrn_measurement_details
;
  1 omega  -87.00  -34.00   1.0000   50.0000
omega____ theta____ kappa____ phi______ frames
    -        0.0000  178.0000 -150.0000 53

  2 omega   26.00  117.00   1.0000  200.0000
omega____ theta____ kappa____ phi______ frames
    -       70.2455 -125.0000   30.0000 91

  3 omega  100.00  143.00   1.0000  200.0000
omega____ theta____ kappa____ phi______ frames
    -       70.2455  109.0000  -11.0000 43

  4 omega   45.00  137.00   1.0000  200.0000
omega____ theta____ kappa____ phi______ frames
    -       70.2455   57.0000  -60.0000 92
;
_diffrn_measurement_device_type 'SuperNova, Dual, Cu at zero, Atlas'
_diffrn_measurement_method '\w scans'
_diffrn_orient_matrix_UB_11 0.0320247000
_diffrn_orient_matrix_UB_12 -0.0446687000
_diffrn_orient_matrix_UB_13 -0.0274411000
_diffrn_orient_matrix_UB_21 0.0082038000
_diffrn_orient_matrix_UB_22 0.0813136000
_diffrn_orient_matrix_UB_23 -0.0222592000
_diffrn_orient_matrix_UB_31 0.0374976000
_diffrn_orient_matrix_UB_32 0.0206928000
_diffrn_orient_matrix_UB_33 0.0282017000
_diffrn_radiation_monochromator mirror
_diffrn_radiation_type 'Cu K\a'
_diffrn_radiation_wavelength 1.5418
_diffrn_reflns_av_R_equivalents 0.0513
_diffrn_reflns_av_unetI/netI 0.0555
_diffrn_reflns_limit_h_max 32
_diffrn_reflns_limit_h_min -22
_diffrn_reflns_limit_k_max 17
_diffrn_reflns_limit_k_min -14
_diffrn_reflns_limit_l_max 36
_diffrn_reflns_limit_l_min -34
_diffrn_reflns_number 28109
_diffrn_reflns_theta_full 55.79
_diffrn_reflns_theta_max 55.79
_diffrn_reflns_theta_min 3.87
_diffrn_source 'SuperNova (Cu) X-ray Source'
_exptl_absorpt_coefficient_mu 1.126
_exptl_absorpt_correction_T_max 1.00000
_exptl_absorpt_correction_T_min 0.51362
_exptl_absorpt_correction_type analytical
_exptl_absorpt_process_details
;
CrysAlisPro, Agilent Technologies,
Version 1.171.36.28 (release 01-02-2013 CrysAlis171 .NET)
(compiled Feb  1 2013,16:14:44)
Empirical absorption correction using spherical harmonics,
 implemented in SCALE3 ABSPACK scaling algorithm.
;
_exptl_crystal_colour 'clear brownish yellow'
_exptl_crystal_colour_lustre clear
_exptl_crystal_colour_modifier brownish
_exptl_crystal_colour_primary yellow
_exptl_crystal_density_diffrn 0.946
_exptl_crystal_density_method 'not measured'
_exptl_crystal_description needle
_exptl_crystal_F_000 5120
_exptl_crystal_recrystallization_method 'crystallized from DCM/Hexane'
_exptl_crystal_size_max 0.3045
_exptl_crystal_size_mid 0.0781
_exptl_crystal_size_min 0.0602
_refine_diff_density_max 0.798
_refine_diff_density_min -0.429
_refine_diff_density_rms 0.090
_refine_ls_extinction_method none
_refine_ls_goodness_of_fit_ref 1.177
_refine_ls_hydrogen_treatment mixed
_refine_ls_matrix_type full
_refine_ls_number_parameters 814
_refine_ls_number_reflns 10689
_refine_ls_number_restraints 8
_refine_ls_restrained_S_all 1.178
_refine_ls_R_factor_all 0.1249
_refine_ls_R_factor_gt 0.0966
_refine_ls_shift/su_max 0.000
_refine_ls_shift/su_mean 0.000
_refine_ls_structure_factor_coef Fsqd
_refine_ls_weighting_details 'calc w=1/[\s^2^(Fo^2^)+(0.2000P)^2^+0.0000P] where P=(Fo^2^+2Fc^2^)/3'
_refine_ls_weighting_scheme calc
_refine_ls_wR_factor_gt 0.2928
_refine_ls_wR_factor_ref 0.3178
_reflns_number_gt 7056
_reflns_number_total 10689
_reflns_threshold_expression >2sigma(I)
_cod_data_source_file jo502605e_si_003.cif
_cod_data_source_block nag09
_cod_depositor_comments 'Adding full bibliography for 4030570--4030572.cif.'
_cod_database_code 4030571
_chemical_oxdiff_formula 'C78 H69 N O3 S3'
_reflns_odcompleteness_completeness 98.51
_reflns_odcompleteness_iscentric 1
_reflns_odcompleteness_theta 54.18

loop_
_space_group_symop_id
_space_group_symop_operation_xyz
1 'x, y, z'
2 '-x+1/2, -y, z+1/2'
3 'x+1/2, -y+1/2, -z'
4 '-x, y+1/2, -z+1/2'
5 '-x, -y, -z'
6 'x-1/2, y, -z-1/2'
7 '-x-1/2, y-1/2, z'
8 'x, -y-1/2, z-1/2'

loop_
_atom_site_label
_atom_site_type_symbol
_atom_site_fract_x
_atom_site_fract_y
_atom_site_fract_z
_atom_site_U_iso_or_equiv
_atom_site_adp_type
_atom_site_occupancy
_atom_site_symmetry_multiplicity
_atom_site_calc_flag
_atom_site_refinement_flags
_atom_site_disorder_assembly
_atom_site_disorder_group
C1 C 0.47957(15) 0.2169(3) 0.78036(14) 0.0449(12) Uani 1 1 d . . .
C2 C 0.45668(14) 0.2542(3) 0.71401(15) 0.0466(12) Uani 1 1 d . . .
C3 C 0.53112(15) 0.2152(3) 0.72747(14) 0.0450(12) Uani 1 1 d . . .
C4 C 0.54000(16) 0.2180(3) 0.68699(15) 0.0492(13) Uani 1 1 d . . .
C5 C 0.57489(16) 0.1726(3) 0.67186(17) 0.0502(13) Uani 1 1 d . . .
C6 C 0.60290(16) 0.1304(3) 0.69667(16) 0.0533(13) Uani 1 1 d . . .
C7 C 0.59745(15) 0.1398(3) 0.73648(15) 0.0512(13) Uani 1 1 d . . .
H7 H 0.6180 0.1165 0.7532 0.061 Uiso 1 1 calc R . .
C8 C 0.56292(15) 0.1823(3) 0.75300(16) 0.0476(13) Uani 1 1 d . . .
C9 C 0.55664(15) 0.1969(3) 0.79540(14) 0.0423(12) Uani 1 1 d . . .
C10 C 0.51060(15) 0.1850(3) 0.80588(14) 0.0435(12) Uani 1 1 d . . .
C11 C 0.49724(16) 0.1411(3) 0.83890(15) 0.0481(12) Uani 1 1 d . . .
H11 H 0.5181 0.1182 0.8553 0.058 Uiso 1 1 calc R . .
C12 C 0.45379(16) 0.1307(3) 0.84791(16) 0.0524(13) Uani 1 1 d . C .
C13 C 0.42411(16) 0.1751(3) 0.82609(15) 0.0520(13) Uani 1 1 d . . .
H13 H 0.3951 0.1746 0.8337 0.062 Uiso 1 1 calc R . .
C14 C 0.43608(15) 0.2204(3) 0.79314(14) 0.0470(12) Uani 1 1 d . . .
C15 C 0.40609(15) 0.2713(3) 0.76982(15) 0.0471(12) Uani 1 1 d . . .
C16 C 0.41375(15) 0.2607(3) 0.72743(15) 0.0473(12) Uani 1 1 d . . .
C17 C 0.38086(16) 0.2539(3) 0.69949(15) 0.0519(13) Uani 1 1 d . . .
H17 H 0.3522 0.2530 0.7082 0.062 Uiso 1 1 calc R . .
C18 C 0.38829(15) 0.2484(3) 0.65994(16) 0.0536(13) Uani 1 1 d . . .
C19 C 0.43134(16) 0.2534(3) 0.64750(16) 0.0524(13) Uani 1 1 d . . .
H19 H 0.4374 0.2531 0.6207 0.063 Uiso 1 1 calc R . .
C20 C 0.46564(15) 0.2589(3) 0.67419(14) 0.0449(12) Uani 1 1 d . . .
C21 C 0.51178(15) 0.2682(3) 0.66253(14) 0.0440(12) Uani 1 1 d . . .
C22 C 0.52629(15) 0.3202(3) 0.63442(14) 0.0435(12) Uani 1 1 d . . .
C23 C 0.57377(15) 0.3325(3) 0.62748(15) 0.0471(12) Uani 1 1 d . . .
C24 C 0.60302(16) 0.3489(3) 0.65725(16) 0.0565(14) Uani 1 1 d . . .
H24 H 0.5933 0.3490 0.6831 0.068 Uiso 1 1 calc R . .
C25 C 0.64562(19) 0.3649(4) 0.6499(2) 0.0707(17) Uani 1 1 d . . .
H25 H 0.6645 0.3742 0.6708 0.085 Uiso 1 1 calc R . .
C26 C 0.66073(19) 0.3674(4) 0.6130(2) 0.080(2) Uani 1 1 d . . .
H26 H 0.6900 0.3784 0.6086 0.096 Uiso 1 1 calc R . .
C27 C 0.63333(19) 0.3538(4) 0.5811(2) 0.0737(18) Uani 1 1 d . . .
H27 H 0.6436 0.3555 0.5554 0.088 Uiso 1 1 calc R . .
C28 C 0.58944(16) 0.3376(3) 0.58935(15) 0.0521(13) Uani 1 1 d . . .
C30 C 0.50962(16) 0.3815(3) 0.56884(16) 0.0557(14) Uani 1 1 d . . .
C31 C 0.4871(2) 0.4328(4) 0.54391(19) 0.0733(17) Uani 1 1 d . . .
H31 H 0.4948 0.4359 0.5175 0.088 Uiso 1 1 calc R . .
C32 C 0.4534(2) 0.4790(4) 0.5579(2) 0.082(2) Uani 1 1 d . . .
H32 H 0.4377 0.5130 0.5411 0.098 Uiso 1 1 calc R . .
C33 C 0.44330(18) 0.4747(4) 0.5966(2) 0.0764(19) Uani 1 1 d . . .
H33 H 0.4209 0.5074 0.6062 0.092 Uiso 1 1 calc R . .
C34 C 0.46516(16) 0.4233(3) 0.62256(18) 0.0599(15) Uani 1 1 d . . .
H34 H 0.4574 0.4216 0.6490 0.072 Uiso 1 1 calc R . .
C35 C 0.49899(15) 0.3739(3) 0.60847(15) 0.0481(13) Uani 1 1 d . . .
C36 C 0.58827(14) 0.2219(3) 0.82095(14) 0.0443(12) Uani 1 1 d . . .
C37 C 0.63432(16) 0.2339(3) 0.80937(15) 0.0525(13) Uani 1 1 d . . .
C38 C 0.64756(17) 0.2752(3) 0.77569(16) 0.0575(14) Uani 1 1 d . . .
H38 H 0.6268 0.2980 0.7591 0.069 Uiso 1 1 calc R . .
C39 C 0.69065(19) 0.2829(4) 0.7665(2) 0.0768(18) Uani 1 1 d . . .
H39 H 0.6987 0.3076 0.7430 0.092 Uiso 1 1 calc R . .
C40 C 0.72236(19) 0.2545(4) 0.7918(2) 0.082(2) Uani 1 1 d . . .
H40 H 0.7515 0.2595 0.7849 0.098 Uiso 1 1 calc R . .
C41 C 0.71127(17) 0.2194(4) 0.82660(18) 0.0673(16) Uani 1 1 d . . .
H41 H 0.7327 0.2028 0.8442 0.081 Uiso 1 1 calc R . .
C42 C 0.66731(16) 0.2083(3) 0.83574(16) 0.0547(14) Uani 1 1 d . . .
C44 C 0.60675(17) 0.2165(3) 0.89237(16) 0.0556(14) Uani 1 1 d . . .
C45 C 0.5993(2) 0.2348(4) 0.93223(18) 0.0702(16) Uani 1 1 d . . .
H45 H 0.6186 0.2169 0.9515 0.084 Uiso 1 1 calc R . .
C46 C 0.5631(2) 0.2796(4) 0.94215(19) 0.0763(18) Uani 1 1 d . . .
H46 H 0.5568 0.2898 0.9684 0.092 Uiso 1 1 calc R . .
C47 C 0.5364(2) 0.3090(4) 0.9133(2) 0.0756(18) Uani 1 1 d . . .
H47 H 0.5129 0.3419 0.9201 0.091 Uiso 1 1 calc R . .
C48 C 0.54369(18) 0.2909(3) 0.87403(17) 0.0608(15) Uani 1 1 d . . .
H48 H 0.5249 0.3119 0.8551 0.073 Uiso 1 1 calc R . .
C49 C 0.57859(16) 0.2418(3) 0.86220(16) 0.0532(13) Uani 1 1 d . . .
C50 C 0.37711(14) 0.3235(3) 0.78482(14) 0.0433(12) Uani 1 1 d . . .
C51 C 0.36957(16) 0.3364(3) 0.82754(16) 0.0515(13) Uani 1 1 d . . .
C52 C 0.40241(18) 0.3521(4) 0.85495(16) 0.0636(15) Uani 1 1 d . . .
H52 H 0.4311 0.3510 0.8466 0.076 Uiso 1 1 calc R . .
C53 C 0.3943(2) 0.3685(5) 0.89229(18) 0.0812(19) Uani 1 1 d . . .
H53 H 0.4172 0.3790 0.9094 0.097 Uiso 1 1 calc R . .
C54 C 0.3520(3) 0.3704(5) 0.9063(2) 0.096(2) Uani 1 1 d . . .
H54 H 0.3465 0.3802 0.9327 0.115 Uiso 1 1 calc R . .
C55 C 0.3184(2) 0.3574(4) 0.8805(2) 0.0782(18) Uani 1 1 d . . .
H55 H 0.2898 0.3607 0.8891 0.094 Uiso 1 1 calc R . .
C56 C 0.32719(16) 0.3395(3) 0.84189(15) 0.0544(14) Uani 1 1 d . . .
C58 C 0.30538(15) 0.3895(3) 0.77023(17) 0.0546(14) Uani 1 1 d . . .
C59 C 0.2796(2) 0.4455(4) 0.7498(2) 0.0752(18) Uani 1 1 d . . .
H59 H 0.2507 0.4521 0.7570 0.090 Uiso 1 1 calc R . .
C60 C 0.2955(3) 0.4900(4) 0.7200(2) 0.086(2) Uani 1 1 d . . .
H60 H 0.2773 0.5253 0.7061 0.103 Uiso 1 1 calc R . .
C61 C 0.3384(3) 0.4836(4) 0.71008(19) 0.0777(19) Uani 1 1 d . . .
H61 H 0.3495 0.5157 0.6899 0.093 Uiso 1 1 calc R . .
C62 C 0.3653(2) 0.4292(3) 0.73017(16) 0.0644(15) Uani 1 1 d . . .
H62 H 0.3945 0.4253 0.7234 0.077 Uiso 1 1 calc R . .
C63 C 0.34875(16) 0.3804(3) 0.76042(15) 0.0480(13) Uani 1 1 d . . .
C64 C 0.35128(17) 0.2442(4) 0.63106(17) 0.0677(17) Uani 1 1 d . . .
H64A H 0.3257 0.2231 0.6443 0.081 Uiso 1 1 calc R . .
H64B H 0.3587 0.2060 0.6102 0.081 Uiso 1 1 calc R . .
C65 C 0.3410(3) 0.3269(6) 0.6134(3) 0.116(3) Uani 1 1 d . A .
H65A H 0.3670 0.3483 0.6010 0.139 Uiso 1 1 calc R . .
H65B H 0.3331 0.3645 0.6344 0.139 Uiso 1 1 calc R . .
C66 C 0.3042(3) 0.3255(7) 0.5832(3) 0.139(4) Uani 1 1 d D . .
H66A H 0.3092 0.2811 0.5646 0.167 Uiso 0.643(8) 1 calc PR A 1
H66B H 0.2769 0.3149 0.5964 0.167 Uiso 0.643(8) 1 calc PR A 1
H66C H 0.2774 0.3184 0.5978 0.167 Uiso 0.357(8) 1 calc PR A 2
H66D H 0.3030 0.3801 0.5717 0.167 Uiso 0.357(8) 1 calc PR A 2
C67 C 0.3013(6) 0.4060(11) 0.5613(5) 0.163(7) Uani 0.643(8) 1 d PD A 1
H67A H 0.2990 0.4488 0.5810 0.196 Uiso 0.643(8) 1 calc PR A 1
H67B H 0.2738 0.4053 0.5474 0.196 Uiso 0.643(8) 1 calc PR A 1
C67A C 0.3023(10) 0.2652(18) 0.5493(8) 0.163(7) Uani 0.357(8) 1 d PD A 2
H67C H 0.3071 0.2107 0.5601 0.196 Uiso 0.357(8) 1 calc PR A 2
H67D H 0.3269 0.2771 0.5324 0.196 Uiso 0.357(8) 1 calc PR A 2
C68 C 0.3353(5) 0.4351(13) 0.5319(5) 0.160(7) Uani 0.643(8) 1 d PD A 1
H68A H 0.3625 0.4409 0.5460 0.192 Uiso 0.643(8) 1 calc PR A 1
H68B H 0.3393 0.3914 0.5129 0.192 Uiso 0.643(8) 1 calc PR A 1
C68A C 0.2614(7) 0.260(2) 0.5226(7) 0.160(7) Uani 0.357(8) 1 d PD A 2
H68C H 0.2379 0.2476 0.5407 0.192 Uiso 0.357(8) 1 calc PR A 2
H68D H 0.2565 0.3168 0.5145 0.192 Uiso 0.357(8) 1 calc PR A 2
C69 C 0.3285(7) 0.5082(9) 0.5110(4) 0.182(8) Uani 0.643(8) 1 d PD A 1
H69A H 0.3346 0.5544 0.5277 0.273 Uiso 0.643(8) 1 d PR A 1
H69B H 0.2989 0.5108 0.5024 0.273 Uiso 0.643(8) 1 d PR A 1
H69C H 0.3474 0.5095 0.4886 0.273 Uiso 0.643(8) 1 d PR A 1
C69A C 0.2521(13) 0.2152(15) 0.4902(6) 0.182(8) Uani 0.357(8) 1 d PD A 2
H69D H 0.2441 0.2480 0.4678 0.273 Uiso 0.357(8) 1 d PR A 2
H69E H 0.2294 0.1763 0.4956 0.273 Uiso 0.357(8) 1 d PR A 2
H69F H 0.2786 0.1863 0.4846 0.273 Uiso 0.357(8) 1 d PR A 2
C70 C 0.63994(17) 0.0811(4) 0.67927(17) 0.0626(15) Uani 1 1 d . . .
H70A H 0.6525 0.0468 0.6997 0.075 Uiso 1 1 calc R . .
H70B H 0.6285 0.0449 0.6591 0.075 Uiso 1 1 calc R . .
C71 C 0.6747(2) 0.1326(4) 0.6619(3) 0.099(2) Uani 1 1 d . . .
H71A H 0.6864 0.1681 0.6822 0.118 Uiso 1 1 calc R . .
H71B H 0.6619 0.1676 0.6419 0.118 Uiso 1 1 calc R . .
C72 C 0.7118(2) 0.0843(5) 0.6436(3) 0.110(3) Uani 1 1 d . . .
H72A H 0.7275 0.0564 0.6643 0.132 Uiso 1 1 calc R . .
H72B H 0.6997 0.0424 0.6265 0.132 Uiso 1 1 calc R . .
C73 C 0.7427(3) 0.1346(7) 0.6207(3) 0.149(4) Uani 1 1 d . B .
H73A H 0.7529 0.1795 0.6370 0.178 Uiso 1 1 calc R . .
H73B H 0.7276 0.1584 0.5984 0.178 Uiso 1 1 calc R . .
C74 C 0.7812(4) 0.0865(10) 0.6060(4) 0.192(5) Uani 1 1 d D . .
H74C H 0.7721 0.0324 0.5972 0.231 Uiso 0.490(14) 1 calc PR B 2
H74D H 0.7946 0.1150 0.5840 0.231 Uiso 0.490(14) 1 calc PR B 2
H74A H 0.7936 0.0577 0.6283 0.231 Uiso 0.510(14) 1 calc PR B 1
H74B H 0.7703 0.0448 0.5881 0.231 Uiso 0.510(14) 1 calc PR B 1
C75 C 0.8119(7) 0.079(2) 0.6377(7) 0.192(5) Uani 0.490(14) 1 d PD B 2
H75A H 0.8022 0.0369 0.6557 0.289 Uiso 0.490(14) 1 calc PR B 2
H75B H 0.8142 0.1303 0.6513 0.289 Uiso 0.490(14) 1 calc PR B 2
H75C H 0.8398 0.0636 0.6274 0.289 Uiso 0.490(14) 1 calc PR B 2
C75A C 0.8151(6) 0.1269(17) 0.5871(7) 0.192(5) Uani 0.510(14) 1 d PD B 1
H75D H 0.8305 0.1605 0.6056 0.289 Uiso 0.510(14) 1 calc PR B 1
H75E H 0.8036 0.1610 0.5665 0.289 Uiso 0.510(14) 1 calc PR B 1
H75F H 0.8346 0.0870 0.5760 0.289 Uiso 0.510(14) 1 calc PR B 1
C76 C 0.43945(19) 0.0757(4) 0.88167(19) 0.0725(18) Uani 1 1 d D . .
H76A H 0.4200 0.0341 0.8713 0.087 Uiso 0.534(9) 1 calc PR C 1
H76B H 0.4648 0.0475 0.8919 0.087 Uiso 0.534(9) 1 calc PR C 1
H76C H 0.4081 0.0699 0.8805 0.087 Uiso 0.466(9) 1 calc PR C 2
H76D H 0.4519 0.0215 0.8778 0.087 Uiso 0.466(9) 1 calc PR C 2
C77 C 0.4174(4) 0.1176(9) 0.9148(3) 0.090(3) Uani 0.534(9) 1 d PD C 1
H77A H 0.3908 0.1411 0.9044 0.108 Uiso 0.534(9) 1 calc PR C 1
H77B H 0.4088 0.0751 0.9333 0.108 Uiso 0.534(9) 1 calc PR C 1
C77A C 0.4515(5) 0.1052(10) 0.9219(4) 0.090(3) Uani 0.466(9) 1 d PD C 2
H77C H 0.4423 0.0631 0.9403 0.108 Uiso 0.466(9) 1 calc PR C 2
H77D H 0.4830 0.1068 0.9229 0.108 Uiso 0.466(9) 1 calc PR C 2
C78 C 0.4373(3) 0.1776(6) 0.9359(2) 0.107(3) Uani 1 1 d D . .
H78 H 0.4599 0.2040 0.9229 0.129 Uiso 1 1 calc R C 1
H78A H 0.4314 0.2163 0.9165 0.129 Uiso 1 1 calc R C 2
C79 C 0.4291(4) 0.2076(7) 0.9755(3) 0.143(4) Uani 1 1 d D C .
H79A H 0.3978 0.2133 0.9766 0.172 Uiso 1 1 calc R D 2
H79B H 0.4359 0.1608 0.9921 0.172 Uiso 1 1 calc R D 2
C80 C 0.4437(6) 0.2721(13) 0.9959(4) 0.110(4) Uani 0.554(17) 1 d PD C 2
H80A H 0.4421 0.3198 0.9788 0.132 Uiso 0.554(17) 1 calc PR C 2
H80B H 0.4743 0.2625 1.0012 0.132 Uiso 0.554(17) 1 calc PR C 2
C80A C 0.4177(9) 0.2813(13) 0.9911(4) 0.110(4) Uani 0.446(17) 1 d PD C 1
H80C H 0.3873 0.2906 0.9849 0.132 Uiso 0.446(17) 1 calc PR C 1
H80D H 0.4342 0.3235 0.9775 0.132 Uiso 0.446(17) 1 calc PR C 1
C81 C 0.4232(3) 0.2947(8) 1.0334(3) 0.147(4) Uani 1 1 d D . .
H81D H 0.4411 0.2764 1.0548 0.220 Uiso 0.554(17) 1 calc PR C 2
H81E H 0.3952 0.2691 1.0351 0.220 Uiso 0.554(17) 1 calc PR C 2
H81F H 0.4199 0.3535 1.0347 0.220 Uiso 0.554(17) 1 calc PR C 2
H81A H 0.4026 0.2616 1.0475 0.220 Uiso 0.446(17) 1 calc PR C 1
H81B H 0.4184 0.3518 1.0393 0.220 Uiso 0.446(17) 1 calc PR C 1
H81C H 0.4521 0.2796 1.0410 0.220 Uiso 0.446(17) 1 calc PR C 1
H5 H 0.579(3) 0.169(6) 0.644(3) 0.176 Uiso 1 1 d . . .
N1 N 0.49109(11) 0.2450(2) 0.74220(11) 0.0412(9) Uani 1 1 d . . .
O1 O 0.54138(14) 0.2376(2) 0.54881(12) 0.0752(12) Uani 1 1 d . . .
O2 O 0.56958(15) 0.3607(3) 0.51563(11) 0.0860(13) Uani 1 1 d . . .
O3 O 0.64050(13) 0.0769(2) 0.87064(12) 0.0686(11) Uani 1 1 d . . .
O4 O 0.68694(12) 0.1733(3) 0.90809(12) 0.0813(13) Uani 1 1 d . . .
O5 O 0.28506(12) 0.2435(2) 0.79416(13) 0.0771(12) Uani 1 1 d . . .
O6 O 0.24613(12) 0.3625(3) 0.82324(15) 0.0887(14) Uani 1 1 d . . .
S29 S 0.55293(5) 0.32314(9) 0.55079(4) 0.0615(5) Uani 1 1 d . . .
S43 S 0.65291(4) 0.16002(9) 0.87922(4) 0.0596(5) Uani 1 1 d . . .
S57 S 0.28542(4) 0.32756(9) 0.80770(5) 0.0639(5) Uani 1 1 d . . .

loop_
_atom_site_aniso_label
_atom_site_aniso_U_11
_atom_site_aniso_U_22
_atom_site_aniso_U_33
_atom_site_aniso_U_23
_atom_site_aniso_U_13
_atom_site_aniso_U_12
C1 0.040(3) 0.046(3) 0.049(3) 0.002(2) -0.003(2) 0.000(2)
C2 0.034(3) 0.054(3) 0.052(3) -0.004(2) -0.006(2) -0.004(2)
C3 0.041(3) 0.047(3) 0.048(3) -0.002(2) 0.000(2) -0.001(2)
C4 0.042(3) 0.056(3) 0.050(3) 0.005(3) 0.004(2) -0.002(2)
C5 0.042(3) 0.052(3) 0.057(3) 0.005(3) 0.006(3) 0.004(2)
C6 0.046(3) 0.053(3) 0.061(4) 0.005(3) 0.003(3) 0.008(2)
C7 0.035(3) 0.058(3) 0.060(3) 0.007(3) 0.003(2) 0.006(2)
C8 0.036(3) 0.042(3) 0.065(3) 0.009(3) 0.002(2) -0.002(2)
C9 0.040(3) 0.043(3) 0.044(3) 0.007(2) 0.000(2) 0.000(2)
C10 0.038(3) 0.051(3) 0.041(3) 0.003(2) -0.002(2) 0.003(2)
C11 0.045(3) 0.048(3) 0.051(3) 0.008(2) -0.001(2) 0.006(2)
C12 0.044(3) 0.056(3) 0.057(3) 0.015(3) 0.005(3) 0.003(2)
C13 0.044(3) 0.057(3) 0.056(3) 0.008(3) 0.010(3) -0.002(2)
C14 0.036(3) 0.057(3) 0.047(3) 0.002(3) -0.003(2) 0.004(2)
C15 0.033(3) 0.054(3) 0.054(3) 0.002(2) 0.002(2) -0.004(2)
C16 0.038(3) 0.046(3) 0.058(3) 0.003(2) -0.006(2) 0.000(2)
C17 0.036(3) 0.062(3) 0.058(4) 0.002(3) -0.005(2) -0.002(2)
C18 0.038(3) 0.068(3) 0.055(3) -0.001(3) -0.002(2) -0.007(2)
C19 0.047(3) 0.059(3) 0.051(3) -0.001(3) -0.005(2) -0.006(2)
C20 0.039(3) 0.051(3) 0.045(3) 0.001(2) -0.001(2) -0.001(2)
C21 0.043(3) 0.049(3) 0.040(3) -0.002(2) -0.002(2) 0.006(2)
C22 0.038(3) 0.042(3) 0.050(3) -0.001(2) -0.004(2) 0.005(2)
C23 0.042(3) 0.047(3) 0.053(3) 0.003(2) 0.001(2) 0.002(2)
C24 0.038(3) 0.070(4) 0.062(3) 0.011(3) -0.010(3) -0.005(2)
C25 0.054(4) 0.082(4) 0.076(4) 0.009(4) -0.013(3) -0.005(3)
C26 0.042(3) 0.083(5) 0.117(6) 0.013(4) -0.008(4) -0.007(3)
C27 0.051(4) 0.078(4) 0.092(5) 0.022(4) 0.018(3) 0.003(3)
C28 0.040(3) 0.057(3) 0.058(3) 0.004(3) 0.003(3) 0.002(2)
C30 0.047(3) 0.066(4) 0.054(3) 0.008(3) -0.009(3) -0.006(3)
C31 0.070(4) 0.077(4) 0.072(4) 0.023(3) -0.005(3) 0.000(3)
C32 0.063(4) 0.084(5) 0.098(5) 0.034(4) -0.023(4) 0.000(4)
C33 0.041(3) 0.064(4) 0.125(6) 0.008(4) -0.015(4) 0.009(3)
C34 0.042(3) 0.061(3) 0.077(4) 0.002(3) -0.002(3) 0.001(3)
C35 0.035(3) 0.053(3) 0.055(3) -0.004(3) -0.004(2) 0.002(2)
C36 0.036(3) 0.044(3) 0.053(3) 0.006(2) 0.003(2) -0.002(2)
C37 0.045(3) 0.054(3) 0.058(3) 0.001(3) -0.003(3) -0.001(2)
C38 0.047(3) 0.066(4) 0.060(3) 0.017(3) 0.000(3) -0.008(3)
C39 0.051(4) 0.098(5) 0.081(4) 0.026(4) 0.004(3) -0.018(3)
C40 0.041(3) 0.104(5) 0.101(5) 0.019(4) 0.001(3) -0.014(3)
C41 0.035(3) 0.088(4) 0.079(4) 0.015(4) -0.008(3) -0.004(3)
C42 0.039(3) 0.067(3) 0.057(3) 0.007(3) -0.003(2) -0.002(2)
C44 0.051(3) 0.061(3) 0.055(3) 0.004(3) -0.003(3) -0.001(3)
C45 0.076(4) 0.073(4) 0.061(4) 0.003(3) -0.007(3) 0.001(3)
C46 0.087(5) 0.088(5) 0.054(4) -0.009(3) 0.002(3) -0.002(4)
C47 0.078(4) 0.065(4) 0.085(5) -0.011(4) 0.012(4) 0.009(3)
C48 0.059(4) 0.061(4) 0.062(4) 0.001(3) 0.004(3) 0.002(3)
C49 0.047(3) 0.055(3) 0.058(3) 0.004(3) -0.001(3) -0.002(2)
C50 0.032(3) 0.049(3) 0.048(3) 0.005(2) -0.002(2) -0.003(2)
C51 0.043(3) 0.050(3) 0.062(3) 0.000(3) -0.002(3) 0.008(2)
C52 0.050(3) 0.083(4) 0.057(4) -0.008(3) -0.002(3) 0.005(3)
C53 0.081(5) 0.112(5) 0.051(4) -0.012(4) -0.012(3) 0.018(4)
C54 0.117(6) 0.114(6) 0.056(4) -0.013(4) 0.008(4) 0.017(5)
C55 0.066(4) 0.093(5) 0.075(5) 0.004(4) 0.010(4) 0.009(3)
C56 0.043(3) 0.072(4) 0.048(3) 0.000(3) 0.004(2) 0.004(3)
C58 0.037(3) 0.047(3) 0.080(4) -0.006(3) -0.013(3) 0.008(2)
C59 0.055(4) 0.059(4) 0.112(5) 0.008(4) -0.026(4) 0.007(3)
C60 0.088(5) 0.052(4) 0.117(6) 0.010(4) -0.049(5) 0.006(4)
C61 0.119(6) 0.051(4) 0.063(4) 0.009(3) -0.023(4) -0.007(4)
C62 0.070(4) 0.058(4) 0.065(4) -0.003(3) -0.008(3) -0.004(3)
C63 0.050(3) 0.046(3) 0.048(3) -0.001(2) -0.006(2) -0.004(2)
C64 0.048(3) 0.099(5) 0.056(3) -0.009(3) -0.008(3) -0.008(3)
C65 0.090(6) 0.121(7) 0.136(7) 0.006(6) -0.044(5) 0.003(5)
C66 0.121(7) 0.155(9) 0.142(8) 0.005(7) -0.068(6) 0.031(6)
C67 0.182(15) 0.157(13) 0.152(13) -0.012(11) -0.088(11) 0.078(11)
C67A 0.182(15) 0.157(13) 0.152(13) -0.012(11) -0.088(11) 0.078(11)
C68 0.087(8) 0.26(2) 0.135(12) 0.026(12) -0.013(8) -0.039(10)
C68A 0.087(8) 0.26(2) 0.135(12) 0.026(12) -0.013(8) -0.039(10)
C69 0.37(3) 0.105(9) 0.071(7) 0.035(7) -0.046(11) -0.080(12)
C69A 0.37(3) 0.105(9) 0.071(7) 0.035(7) -0.046(11) -0.080(12)
C70 0.053(3) 0.067(4) 0.068(4) 0.004(3) 0.010(3) 0.016(3)
C71 0.071(4) 0.072(4) 0.153(7) -0.003(5) 0.051(5) 0.015(3)
C72 0.069(4) 0.096(5) 0.165(8) -0.010(5) 0.048(5) 0.019(4)
C73 0.104(7) 0.164(9) 0.178(10) -0.039(8) 0.057(7) 0.014(6)
C74 0.104(7) 0.253(12) 0.220(12) -0.024(10) 0.046(7) 0.041(8)
C75 0.104(7) 0.253(12) 0.220(12) -0.024(10) 0.046(7) 0.041(8)
C75A 0.104(7) 0.253(12) 0.220(12) -0.024(10) 0.046(7) 0.041(8)
C76 0.052(3) 0.077(4) 0.088(5) 0.032(4) 0.017(3) -0.002(3)
C77 0.066(6) 0.135(9) 0.069(6) 0.041(6) 0.029(6) 0.034(7)
C77A 0.066(6) 0.135(9) 0.069(6) 0.041(6) 0.029(6) 0.034(7)
C78 0.107(6) 0.147(8) 0.068(5) 0.025(5) 0.004(4) -0.031(6)
C79 0.222(12) 0.131(8) 0.076(6) 0.015(6) 0.025(7) 0.041(8)
C80 0.095(12) 0.165(11) 0.070(7) 0.003(7) -0.023(9) -0.012(11)
C80A 0.095(12) 0.165(11) 0.070(7) 0.003(7) -0.023(9) -0.012(11)
C81 0.142(9) 0.202(11) 0.096(7) -0.025(7) -0.005(6) 0.035(8)
N1 0.029(2) 0.052(2) 0.043(2) 0.0045(19) 0.0012(17) 0.0032(17)
O1 0.080(3) 0.069(3) 0.077(3) -0.017(2) -0.001(2) -0.007(2)
O2 0.096(3) 0.113(3) 0.049(2) 0.011(2) 0.015(2) -0.005(3)
O3 0.070(2) 0.057(2) 0.078(3) 0.003(2) 0.010(2) 0.0026(19)
O4 0.055(2) 0.117(4) 0.072(3) 0.006(2) -0.024(2) 0.002(2)
O5 0.053(2) 0.064(3) 0.114(3) -0.005(2) -0.004(2) -0.0158(19)
O6 0.035(2) 0.100(3) 0.131(4) -0.011(3) 0.015(2) 0.005(2)
S29 0.0619(9) 0.0714(10) 0.0512(9) -0.0004(7) 0.0064(7) -0.0007(7)
S43 0.0500(8) 0.0670(10) 0.0620(9) 0.0081(7) -0.0067(6) 0.0032(7)
S57 0.0336(7) 0.0701(10) 0.0880(11) -0.0025(8) 0.0051(7) -0.0019(6)

loop_
_atom_type_symbol
_atom_type_description
_atom_type_scat_dispersion_real
_atom_type_scat_dispersion_imag
_atom_type_scat_source
C C 0.0181 0.0091 'International Tables Vol C Tables 4.2.6.8 and 6.1.1.4'
H H 0.0000 0.0000 'International Tables Vol C Tables 4.2.6.8 and 6.1.1.4'
N N 0.0311 0.0180 'International Tables Vol C Tables 4.2.6.8 and 6.1.1.4'
O O 0.0492 0.0322 'International Tables Vol C Tables 4.2.6.8 and 6.1.1.4'
S S 0.3331 0.5567 'International Tables Vol C Tables 4.2.6.8 and 6.1.1.4'

loop_
_exptl_crystal_face_index_h
_exptl_crystal_face_index_k
_exptl_crystal_face_index_l
_exptl_crystal_face_perp_dist
_exptl_oxdiff_crystal_face_indexfrac_h
_exptl_oxdiff_crystal_face_indexfrac_k
_exptl_oxdiff_crystal_face_indexfrac_l
_exptl_oxdiff_crystal_face_x
_exptl_oxdiff_crystal_face_y
_exptl_oxdiff_crystal_face_z
1 10 6 0.1466 0.8921 10.0909 6.1722 -0.5916 0.6905 0.4163
-16 1 -13 0.0223 -16.0471 0.6976 -13.1610 -0.1839 0.2180 -0.9585
2 -10 -4 0.1439 2.0872 -10.3103 -3.7770 0.6310 -0.7372 -0.2416
16 0 13 0.0322 15.9774 -0.2735 13.3300 0.1581 -0.1879 0.9694
19 2 -2 0.0684 19.4227 2.3326 -1.8130 0.5676 0.3894 0.7254
0 1 22 0.0279 0.0664 0.6633 22.0758 -0.6333 -0.4369 0.6388
-13 -1 16 0.0312 -13.2918 -1.1487 16.3219 -0.8222 -0.5658 -0.0619
-19 -2 -4 0.0543 -19.1020 -2.4656 -3.9978 -0.3919 -0.2682 -0.8800
-10 -2 -19 0.0570 -10.1799 -1.8050 -18.6733 0.2670 0.1854 -0.9457
11 1 -18 0.0462 10.8664 0.7868 -18.4740 0.8198 0.5643 -0.0973
13 0 17 0.0378 12.8917 -0.2565 16.9309 -0.0403 -0.2920 0.9556
6 8 -12 0.1331 5.8231 8.4042 -11.6040 0.1295 0.9894 0.0650
-13 1 -17 0.0295 -12.6024 0.5243 -17.1692 0.0441 0.3214 -0.9459

loop_
_geom_angle_atom_site_label_1
_geom_angle_atom_site_label_2
_geom_angle_atom_site_label_3
_geom_angle
C10 C1 C14 118.4(4)
C10 C1 N1 121.2(4)
C14 C1 N1 120.4(4)
C16 C2 N1 119.0(4)
C20 C2 C16 120.1(4)
C20 C2 N1 120.8(4)
C4 C3 C8 118.7(4)
C4 C3 N1 120.4(4)
C8 C3 N1 121.0(4)
C3 C4 C21 117.6(4)
C5 C4 C3 119.5(5)
C5 C4 C21 122.9(5)
C6 C5 C4 120.8(5)
C5 C6 C70 119.4(5)
C7 C6 C5 118.0(5)
C7 C6 C70 122.4(5)
C6 C7 C8 123.3(5)
C3 C8 C9 116.7(4)
C7 C8 C3 118.0(5)
C7 C8 C9 125.3(5)
C10 C9 C8 110.0(4)
C36 C9 C8 125.2(4)
C36 C9 C10 124.7(4)
C1 C10 C9 117.4(4)
C1 C10 C11 119.4(4)
C11 C10 C9 123.1(4)
C12 C11 C10 121.8(5)
C11 C12 C76 121.4(5)
C13 C12 C11 117.2(5)
C13 C12 C76 121.4(5)
C12 C13 C14 122.3(5)
C1 C14 C15 116.9(4)
C13 C14 C1 118.6(4)
C13 C14 C15 124.5(4)
C16 C15 C14 111.3(4)
C50 C15 C14 124.8(5)
C50 C15 C16 123.9(4)
C2 C16 C15 118.6(4)
C17 C16 C2 117.2(5)
C17 C16 C15 124.2(4)
C18 C17 C16 123.7(5)
C17 C18 C19 117.0(5)
C17 C18 C64 121.2(5)
C19 C18 C64 121.6(5)
C18 C19 C20 121.7(5)
C2 C20 C19 118.8(4)
C2 C20 C21 117.3(4)
C19 C20 C21 123.9(4)
C4 C21 C20 111.3(4)
C22 C21 C4 123.9(4)
C22 C21 C20 124.7(4)
C21 C22 C23 121.2(4)
C21 C22 C35 126.5(4)
C23 C22 C35 112.2(4)
C24 C23 C22 123.2(5)
C24 C23 C28 116.6(5)
C28 C23 C22 119.7(4)
C25 C24 C23 122.1(6)
C26 C25 C24 120.8(6)
C25 C26 C27 121.1(6)
C26 C27 C28 117.1(6)
C23 C28 C27 122.2(5)
C23 C28 S29 118.2(4)
C27 C28 S29 119.6(5)
C31 C30 C35 122.1(5)
C31 C30 S29 119.7(5)
C35 C30 S29 118.2(4)
C32 C31 C30 120.0(6)
C33 C32 C31 119.0(6)
C32 C33 C34 122.5(6)
C33 C34 C35 119.1(6)
C30 C35 C22 119.3(4)
C30 C35 C34 117.2(5)
C34 C35 C22 123.3(5)
C9 C36 C37 123.4(5)
C9 C36 C49 121.9(4)
C49 C36 C37 114.7(4)
C38 C37 C36 124.3(5)
C38 C37 C42 117.0(5)
C42 C37 C36 118.5(5)
C39 C38 C37 121.1(5)
C38 C39 C40 120.9(6)
C41 C40 C39 120.4(5)
C40 C41 C42 119.4(5)
C37 C42 S43 119.3(4)
C41 C42 C37 120.9(5)
C41 C42 S43 119.7(4)
C45 C44 C49 122.8(5)
C45 C44 S43 119.3(4)
C49 C44 S43 117.9(4)
C46 C45 C44 118.8(6)
C47 C46 C45 119.7(6)
C46 C47 C48 121.5(6)
C47 C48 C49 121.5(6)
C44 C49 C36 120.5(5)
C48 C49 C36 123.8(5)
C48 C49 C44 115.5(5)
C15 C50 C51 124.6(4)
C15 C50 C63 124.2(5)
C51 C50 C63 111.1(4)
C52 C51 C50 124.4(5)
C56 C51 C50 119.6(4)
C56 C51 C52 115.8(5)
C53 C52 C51 122.8(6)
C52 C53 C54 120.8(6)
C55 C54 C53 118.9(6)
C56 C55 C54 119.7(6)
C51 C56 S57 116.9(4)
C55 C56 C51 121.9(5)
C55 C56 S57 121.1(4)
C59 C58 S57 122.9(4)
C63 C58 C59 119.9(6)
C63 C58 S57 117.1(4)
C60 C59 C58 121.6(6)
C59 C60 C61 120.0(6)
C60 C61 C62 120.1(6)
C61 C62 C63 120.4(6)
C58 C63 C50 119.2(5)
C58 C63 C62 117.9(5)
C62 C63 C50 122.7(5)
C18 C64 C65 112.2(5)
C64 C65 C66 114.2(7)
C67 C66 C65 111.3(10)
C67 C66 C67A 100.5(15)
C67A C66 C65 123.4(11)
C66 C67 C68 123.6(14)
C66 C67A C68A 121(2)
C69 C68 C67 119.7(16)
C69A C68A C67A 132(3)
C71 C70 C6 113.7(5)
C70 C71 C72 114.5(6)
C73 C72 C71 114.5(7)
C72 C73 C74 113.4(10)
C75 C74 C73 108.3(14)
C75A C74 C73 120.1(16)
C75A C74 C75 84.1(16)
C77 C76 C12 116.0(7)
C77 C76 C77A 43.2(7)
C77A C76 C12 115.5(8)
C78 C77 C76 121.7(9)
C78 C77A C76 121.7(10)
C77 C78 C79 130.8(9)
C77A C78 C77 48.0(8)
C77A C78 C79 132.8(9)
C80 C79 C78 133.3(11)
C80 C79 C80A 36.0(9)
C80A C79 C78 134.6(11)
C79 C80 C81 120.1(13)
C79 C80A C81 119.1(14)
C80A C81 C80 32.9(8)
C1 N1 C2 117.3(4)
C3 N1 C1 115.5(4)
C3 N1 C2 116.1(4)
C28 S29 C30 98.9(2)
O1 S29 C28 109.0(2)
O1 S29 C30 110.6(3)
O1 S29 O2 117.4(3)
O2 S29 C28 109.8(3)
O2 S29 C30 109.6(3)
C42 S43 C44 100.9(3)
O3 S43 C42 108.7(3)
O3 S43 C44 109.2(2)
O3 S43 O4 118.1(3)
O4 S43 C42 109.0(3)
O4 S43 C44 109.6(3)
C58 S57 C56 99.5(2)
O5 S57 C56 108.9(3)
O5 S57 C58 108.5(3)
O6 S57 C56 109.3(3)
O6 S57 C58 109.8(3)
O6 S57 O5 119.0(3)

loop_
_geom_bond_atom_site_label_1
_geom_bond_atom_site_label_2
_geom_bond_distance
C1 C10 1.392(6)
C1 C14 1.409(7)
C1 N1 1.422(6)
C2 C16 1.403(7)
C2 C20 1.386(7)
C2 N1 1.437(6)
C3 C4 1.406(7)
C3 C8 1.414(7)
C3 N1 1.416(6)
C4 C5 1.401(7)
C4 C21 1.454(7)
C5 C6 1.388(7)
C6 C7 1.374(7)
C6 C70 1.514(7)
C7 C8 1.386(7)
C8 C9 1.476(7)
C9 C10 1.474(6)
C9 C36 1.368(6)
C10 C11 1.393(6)
C11 C12 1.383(7)
C12 C13 1.381(7)
C12 C76 1.521(7)
C13 C14 1.392(7)
C14 C15 1.471(7)
C15 C16 1.472(7)
C15 C50 1.333(7)
C16 C17 1.394(6)
C17 C18 1.369(7)
C18 C19 1.394(7)
C18 C64 1.507(7)
C19 C20 1.396(7)
C20 C21 1.483(6)
C21 C22 1.352(7)
C22 C23 1.494(7)
C22 C35 1.500(7)
C23 C24 1.382(7)
C23 C28 1.387(7)
C24 C25 1.360(8)
C25 C26 1.340(9)
C26 C27 1.394(9)
C27 C28 1.406(7)
C28 S29 1.744(5)
C30 C31 1.377(8)
C30 C35 1.393(7)
C30 S29 1.747(6)
C31 C32 1.366(9)
C32 C33 1.356(9)
C33 C34 1.390(8)
C34 C35 1.399(7)
C36 C37 1.485(7)
C36 C49 1.472(7)
C37 C38 1.389(7)
C37 C42 1.418(7)
C38 C39 1.369(7)
C39 C40 1.380(8)
C40 C41 1.359(8)
C41 C42 1.401(7)
C42 S43 1.733(5)
C44 C45 1.408(8)
C44 C49 1.406(7)
C44 S43 1.749(5)
C45 C46 1.373(9)
C46 C47 1.367(9)
C47 C48 1.386(8)
C48 C49 1.397(7)
C50 C51 1.487(7)
C50 C63 1.518(7)
C51 C52 1.400(7)
C51 C56 1.394(7)
C52 C53 1.322(8)
C53 C54 1.388(9)
C54 C55 1.375(9)
C55 C56 1.372(8)
C56 S57 1.745(5)
C58 C59 1.394(8)
C58 C63 1.385(7)
C58 S57 1.737(6)
C59 C60 1.335(9)
C60 C61 1.368(10)
C61 C62 1.392(8)
C62 C63 1.395(7)
C64 C65 1.506(10)
C65 C66 1.532(10)
C66 C67 1.508(17)
C66 C67A 1.51(2)
C67 C68 1.522(19)
C67A C68A 1.56(2)
C68 C69 1.399(19)
C68A C69A 1.36(2)
C70 C71 1.482(8)
C71 C72 1.518(8)
C72 C73 1.476(12)
C73 C74 1.507(13)
C74 C75 1.44(2)
C74 C75A 1.39(2)
C76 C77 1.483(12)
C76 C77A 1.497(14)
C77 C78 1.357(14)
C77A C78 1.343(14)
C78 C79 1.454(12)
C79 C80 1.335(15)
C79 C80A 1.355(17)
C80 C81 1.470(14)
C80A C81 1.466(15)
O1 S29 1.435(4)
O2 S29 1.438(4)
O3 S43 1.432(4)
O4 S43 1.453(4)
O5 S57 1.440(4)
O6 S57 1.437(4)

loop_
_smtbx_masks_void_nr
_smtbx_masks_void_average_x
_smtbx_masks_void_average_y
_smtbx_masks_void_average_z
_smtbx_masks_void_volume
_smtbx_masks_void_count_electrons
1 0.000 0.000 0.000 1409.0 36.8
2 0.000 0.500 0.500 1409.0 36.8
3 0.500 0.000 0.500 1409.0 36.8
4 0.500 0.500 0.000 1409.0 36.8
